data_7004970
loop_
_publ_author_name
'Chen, Yin-Qiang'
'Zhang, Jiasheng'
'Cai, Shuyi'
'Hou, Xiu-Feng'
'Schumann, Herbert'
'Jin, Guo-Xin'

_publ_section_title
;
 Syntheses and structures of heterometallic clusters by the reaction of
 o-carboranyl cobaltadichalcogenolato complexes.
;
_journal_issue 7
_journal_name_full 'Dalton transactions (Cambridge, England : 2003)'
_journal_page_first 749
_journal_page_last 758
_journal_paper_doi 10.1039/b614123d
_journal_year 2007
_chemical_formula_sum 'C23 H38 B20 Co2 Mo O2 S4'
_chemical_formula_weight 904.77
_chemical_name_systematic
;
?
;
_space_group_IT_number 13
_symmetry_cell_setting monoclinic
_symmetry_space_group_name_Hall '-P 2yc'
_symmetry_space_group_name_H-M 'P 1 2/c 1'
_atom_sites_solution_hydrogens geom
_atom_sites_solution_primary direct
_atom_sites_solution_secondary difmap
_audit_creation_method SHELXL-97
_cell_angle_alpha 90.00
_cell_angle_beta 96.995(5)
_cell_angle_gamma 90.00
_cell_formula_units_Z 2
_cell_length_a 11.789(4)
_cell_length_b 11.507(4)
_cell_length_c 14.342(5)
_cell_measurement_reflns_used 721
_cell_measurement_temperature 298(2)
_cell_measurement_theta_max 22.921
_cell_measurement_theta_min 2.276
_cell_volume 1931.1(12)
_computing_cell_refinement 'Bruker SMART'
_computing_data_collection 'Bruker SMART'
_computing_data_reduction 'Bruker SHELXTL'
_computing_molecular_graphics 'Bruker SHELXTL'
_computing_publication_material 'Bruker SHELXTL'
_computing_structure_refinement 'SHELXL-97 (Sheldrick, 1997)'
_computing_structure_solution 'SHELXS-97 (Sheldrick, 1990)'
_diffrn_ambient_temperature 298(2)
_diffrn_measured_fraction_theta_full 0.976
_diffrn_measured_fraction_theta_max 0.976
_diffrn_measurement_device_type 'CCD area detector'
_diffrn_measurement_method 'phi and omega scans'
_diffrn_radiation_monochromator graphite
_diffrn_radiation_source 'fine-focus sealed tube'
_diffrn_radiation_type MoK\a
_diffrn_radiation_wavelength 0.71073
_diffrn_reflns_av_R_equivalents 0.0704
_diffrn_reflns_av_sigmaI/netI 0.1041
_diffrn_reflns_limit_h_max 15
_diffrn_reflns_limit_h_min -15
_diffrn_reflns_limit_k_max 14
_diffrn_reflns_limit_k_min -10
_diffrn_reflns_limit_l_max 18
_diffrn_reflns_limit_l_min -17
_diffrn_reflns_number 9394
_diffrn_reflns_theta_full 27.10
_diffrn_reflns_theta_max 27.10
_diffrn_reflns_theta_min 1.74
_diffrn_standards_decay_% 6.46
_exptl_absorpt_coefficient_mu 1.412
_exptl_absorpt_correction_T_max 0.9328
_exptl_absorpt_correction_T_min 0.8161
_exptl_absorpt_correction_type multi-scan
_exptl_absorpt_process_details sadabs
_exptl_crystal_colour purple
_exptl_crystal_density_diffrn 1.554
_exptl_crystal_density_method 'not measured'
_exptl_crystal_description prism
_exptl_crystal_F_000 904
_exptl_crystal_size_max 0.15
_exptl_crystal_size_mid 0.05
_exptl_crystal_size_min 0.05
_refine_diff_density_max 0.537
_refine_diff_density_min -0.300
_refine_diff_density_rms 0.073
_refine_ls_extinction_method none
_refine_ls_goodness_of_fit_ref 0.786
_refine_ls_hydrogen_treatment constr
_refine_ls_matrix_type full
_refine_ls_number_parameters 263
_refine_ls_number_reflns 4161
_refine_ls_number_restraints 0
_refine_ls_restrained_S_all 0.786
_refine_ls_R_factor_all 0.0886
_refine_ls_R_factor_gt 0.0394
_refine_ls_shift/su_max 0.013
_refine_ls_shift/su_mean 0.001
_refine_ls_structure_factor_coef Fsqd
_refine_ls_weighting_details 'calc w=1/[\s^2^(Fo^2^)+(0.0360P)^2^+0.0000P] where P=(Fo^2^+2Fc^2^)/3'
_refine_ls_weighting_scheme calc
_refine_ls_wR_factor_gt 0.0788
_refine_ls_wR_factor_ref 0.0878
_reflns_number_gt 2249
_reflns_number_total 4161
_reflns_threshold_expression >2sigma(I)
_cod_data_source_file b614123d.txt
_cod_data_source_block f50915c
_cod_depositor_comments
;
The following automatic conversions were performed:
'_symmetry_cell_setting' value 'Monoclinic' changed to 'monoclinic'
according to '/home/saulius/struct/CIF-dictionaries/cif_core.dic'
dictionary named 'cif_core.dic' version 2.4.1 from 2010-06-29.

Automatic conversion script
Id: cif_fix_enum 1527 2010-12-29 10:47:43Z saulius 
;
_cod_original_cell_volume 1931.1(11)
_cod_original_sg_symbol_H-M P2/c
_cod_database_code 7004970

loop_
_symmetry_equiv_pos_as_xyz
'x, y, z'
'-x, y, -z+1/2'
'-x, -y, -z'
'x, -y, z-1/2'

loop_
_atom_site_label
_atom_site_type_symbol
_atom_site_fract_x
_atom_site_fract_y
_atom_site_fract_z
_atom_site_U_iso_or_equiv
_atom_site_adp_type
_atom_site_occupancy
_atom_site_symmetry_multiplicity
_atom_site_calc_flag
_atom_site_refinement_flags
_atom_site_disorder_assembly
_atom_site_disorder_group
Mo1 Mo 0.0000 0.69415(4) 0.7500 0.04395(16) Uani 1 2 d S . .
Co1 Co 0.15455(5) 0.75995(5) 0.88732(4) 0.04720(18) Uani 1 1 d . . .
S1 S 0.05613(8) 0.59501(9) 0.90575(7) 0.0444(3) Uani 1 1 d . . .
S2 S 0.21440(8) 0.66954(9) 0.76700(7) 0.0443(3) Uani 1 1 d . . .
B3 B 0.1489(4) 0.4221(4) 0.7730(3) 0.0444(12) Uani 1 1 d . . .
H3A H 0.0783 0.4364 0.7166 0.053 Uiso 1 1 calc R . .
B4 B 0.1317(4) 0.3362(4) 0.8730(3) 0.0491(13) Uani 1 1 d . . .
H4A H 0.0498 0.2946 0.8823 0.059 Uiso 1 1 calc R . .
B5 B 0.2227(4) 0.3929(4) 0.9711(4) 0.0518(13) Uani 1 1 d . . .
H5A H 0.1992 0.3875 1.0429 0.062 Uiso 1 1 calc R . .
B6 B 0.2966(4) 0.5132(4) 0.9331(3) 0.0474(13) Uani 1 1 d . . .
H6A H 0.3215 0.5863 0.9805 0.057 Uiso 1 1 calc R . .
B7 B 0.2915(4) 0.4125(4) 0.7483(4) 0.0532(14) Uani 1 1 d . . .
H7A H 0.3139 0.4207 0.6764 0.064 Uiso 1 1 calc R . .
B8 B 0.2192(4) 0.2900(4) 0.7876(4) 0.0542(14) Uani 1 1 d . . .
H8A H 0.1944 0.2160 0.7410 0.065 Uiso 1 1 calc R . .
B9 B 0.2657(4) 0.2700(4) 0.9076(4) 0.0589(15) Uani 1 1 d . . .
H9 H 0.2716 0.1828 0.9392 0.071 Uiso 1 1 calc R . .
B10 B 0.3674(4) 0.3805(5) 0.9444(4) 0.0599(15) Uani 1 1 d . . .
H10 H 0.4393 0.3655 0.9995 0.072 Uiso 1 1 calc R . .
B11 B 0.3820(4) 0.4689(5) 0.8461(3) 0.0543(14) Uani 1 1 d . . .
H11 H 0.4622 0.5139 0.8367 0.065 Uiso 1 1 calc R . .
B12 B 0.3636(4) 0.3181(5) 0.8312(4) 0.0609(15) Uani 1 1 d . . .
H12 H 0.4334 0.2623 0.8129 0.073 Uiso 1 1 calc R . .
C9 C 0.4826(13) 1.0210(6) 0.7430(10) 0.138(8) Uani 0.50 1 d PG . .
C10 C 0.5518(16) 1.0303(7) 0.8284(11) 0.138(7) Uani 0.50 1 d PG . .
C11 C 0.5966(13) 0.9308(12) 0.8740(8) 0.101(8) Uani 0.50 1 d PG . .
C12 C 0.5722(12) 0.8221(9) 0.8343(8) 0.098(6) Uani 0.50 1 d PG . .
C13 C 0.5010(11) 0.8129(6) 0.7496(9) 0.087(3) Uani 1 2 d SG . .
C14 C 0.4581(8) 0.9123(9) 0.7033(7) 0.091(5) Uani 0.50 1 d PG . .
C1 C 0.1580(3) 0.4821(3) 0.8848(3) 0.0397(10) Uani 1 1 d . . .
C2 C 0.2474(3) 0.5251(3) 0.8143(3) 0.0417(10) Uani 1 1 d . . .
C3 C -0.0503(4) 0.8205(5) 0.8283(4) 0.0816(17) Uani 1 1 d . . .
C4 C 0.1324(5) 0.8717(5) 0.9944(4) 0.0783(16) Uani 1 1 d . . .
H4 H 0.0646 0.8773 1.0275 0.094 Uiso 1 1 calc R . .
C5 C 0.2290(5) 0.8024(4) 1.0204(3) 0.0758(15) Uani 1 1 d . . .
H5 H 0.2393 0.7495 1.0743 0.091 Uiso 1 1 calc R . .
C6 C 0.3072(4) 0.8208(4) 0.9572(4) 0.0655(13) Uani 1 1 d . . .
H6 H 0.3823 0.7839 0.9585 0.079 Uiso 1 1 calc R . .
C7 C 0.2598(4) 0.9034(4) 0.8916(4) 0.0686(14) Uani 1 1 d . . .
H7 H 0.2963 0.9339 0.8388 0.082 Uiso 1 1 calc R . .
C8 C 0.1534(4) 0.9363(4) 0.9149(4) 0.0716(15) Uani 1 1 d . . .
H8 H 0.1020 0.9939 0.8819 0.086 Uiso 1 1 calc R . .
C15 C 0.381(3) 0.906(3) 0.6163(18) 0.190(14) Uani 0.50 1 d P . .
O1 O -0.0967(3) 0.8950(4) 0.8608(3) 0.1307(19) Uani 1 1 d . . .

loop_
_atom_site_aniso_label
_atom_site_aniso_U_11
_atom_site_aniso_U_22
_atom_site_aniso_U_33
_atom_site_aniso_U_23
_atom_site_aniso_U_13
_atom_site_aniso_U_12
Mo1 0.0432(3) 0.0362(3) 0.0538(3) 0.000 0.0117(2) 0.000
Co1 0.0529(4) 0.0407(4) 0.0507(4) -0.0107(3) 0.0170(3) -0.0071(3)
S1 0.0457(6) 0.0425(6) 0.0486(7) -0.0057(5) 0.0200(5) -0.0015(5)
S2 0.0447(6) 0.0460(7) 0.0450(6) -0.0017(5) 0.0165(5) -0.0038(5)
B3 0.048(3) 0.043(3) 0.041(3) -0.011(2) 0.003(2) -0.004(2)
B4 0.056(3) 0.040(3) 0.051(3) -0.004(2) 0.006(2) -0.003(2)
B5 0.059(3) 0.047(3) 0.049(3) 0.004(3) 0.007(3) 0.001(3)
B6 0.044(3) 0.052(3) 0.045(3) -0.004(2) 0.002(2) -0.007(2)
B7 0.050(3) 0.059(4) 0.053(3) -0.014(3) 0.018(2) 0.010(3)
B8 0.061(3) 0.040(3) 0.060(3) -0.009(3) 0.002(3) 0.007(3)
B9 0.074(4) 0.042(3) 0.059(3) 0.001(3) 0.002(3) 0.006(3)
B10 0.052(3) 0.067(4) 0.060(4) 0.002(3) 0.002(3) 0.007(3)
B11 0.039(3) 0.061(4) 0.064(4) -0.005(3) 0.013(3) 0.004(2)
B12 0.054(3) 0.059(4) 0.071(4) -0.005(3) 0.010(3) 0.016(3)
C9 0.21(2) 0.050(8) 0.179(18) -0.061(16) 0.120(16) -0.052(15)
C10 0.123(14) 0.150(19) 0.147(19) -0.005(13) 0.042(15) -0.021(12)
C11 0.085(13) 0.074(11) 0.14(2) -0.020(11) -0.015(12) -0.011(10)
C12 0.083(12) 0.104(12) 0.118(14) 0.055(10) 0.060(9) 0.049(9)
C13 0.059(5) 0.108(8) 0.099(7) 0.000 0.035(5) 0.000
C14 0.036(6) 0.169(16) 0.069(8) 0.041(11) 0.013(5) 0.045(9)
C1 0.039(2) 0.040(3) 0.041(2) -0.0006(19) 0.0136(18) 0.0012(18)
C2 0.036(2) 0.050(3) 0.041(2) -0.002(2) 0.0123(18) -0.0011(19)
C3 0.057(3) 0.062(4) 0.122(5) -0.028(3) -0.004(3) 0.005(3)
C4 0.099(4) 0.058(4) 0.085(4) -0.036(3) 0.038(3) -0.008(3)
C5 0.123(5) 0.053(3) 0.049(3) -0.018(3) 0.005(3) -0.014(3)
C6 0.063(3) 0.057(3) 0.076(4) -0.021(3) 0.006(3) -0.014(3)
C7 0.083(4) 0.049(3) 0.075(4) -0.015(3) 0.015(3) -0.028(3)
C8 0.085(4) 0.044(3) 0.086(4) -0.018(3) 0.010(3) -0.004(3)
C15 0.11(2) 0.36(4) 0.10(2) -0.05(2) 0.023(13) -0.04(2)
O1 0.077(3) 0.098(3) 0.214(5) -0.091(3) 0.007(3) 0.019(2)

loop_
_atom_type_symbol
_atom_type_description
_atom_type_scat_dispersion_real
_atom_type_scat_dispersion_imag
_atom_type_scat_source
C C 0.0033 0.0016 'International Tables Vol C Tables 4.2.6.8 and 6.1.1.4'
H H 0.0000 0.0000 'International Tables Vol C Tables 4.2.6.8 and 6.1.1.4'
B B 0.0013 0.0007 'International Tables Vol C Tables 4.2.6.8 and 6.1.1.4'
O O 0.0106 0.0060 'International Tables Vol C Tables 4.2.6.8 and 6.1.1.4'
S S 0.1246 0.1234 'International Tables Vol C Tables 4.2.6.8 and 6.1.1.4'
Co Co 0.3494 0.9721 'International Tables Vol C Tables 4.2.6.8 and 6.1.1.4'
Mo Mo -1.6832 0.6857 'International Tables Vol C Tables 4.2.6.8 and 6.1.1.4'

loop_
_geom_angle_atom_site_label_1
_geom_angle_atom_site_label_2
_geom_angle_atom_site_label_3
_geom_angle
_geom_angle_site_symmetry_1
_geom_angle_site_symmetry_3
_geom_angle_publ_flag
C3 Mo1 C3 85.0(3) . 2_556 ?
C3 Mo1 S1 140.59(14) . 2_556 ?
C3 Mo1 S1 83.90(16) 2_556 2_556 ?
C3 Mo1 S1 83.90(16) . . ?
C3 Mo1 S1 140.59(14) 2_556 . ?
S1 Mo1 S1 126.25(6) 2_556 . ?
C3 Mo1 S2 113.25(13) . . ?
C3 Mo1 S2 76.74(13) 2_556 . ?
S1 Mo1 S2 100.73(3) 2_556 . ?
S1 Mo1 S2 73.29(3) . . ?
C3 Mo1 S2 76.74(13) . 2_556 ?
C3 Mo1 S2 113.25(13) 2_556 2_556 ?
S1 Mo1 S2 73.29(3) 2_556 2_556 ?
S1 Mo1 S2 100.73(3) . 2_556 ?
S2 Mo1 S2 167.12(5) . 2_556 ?
C3 Mo1 Co1 65.78(13) . . ?
C3 Mo1 Co1 89.15(15) 2_556 . ?
S1 Mo1 Co1 151.31(3) 2_556 . ?
S1 Mo1 Co1 51.93(3) . . ?
S2 Mo1 Co1 50.59(3) . . ?
S2 Mo1 Co1 134.38(3) 2_556 . ?
C3 Mo1 Co1 89.15(15) . 2_556 ?
C3 Mo1 Co1 65.78(13) 2_556 2_556 ?
S1 Mo1 Co1 51.93(3) 2_556 2_556 ?
S1 Mo1 Co1 151.31(3) . 2_556 ?
S2 Mo1 Co1 134.38(3) . 2_556 ?
S2 Mo1 Co1 50.59(3) 2_556 2_556 ?
Co1 Mo1 Co1 146.49(4) . 2_556 ?
C4 Co1 C5 39.97(18) . . ?
C4 Co1 C7 66.8(2) . . ?
C5 Co1 C7 66.2(2) . . ?
C4 Co1 C8 40.04(18) . . ?
C5 Co1 C8 66.6(2) . . ?
C7 Co1 C8 39.34(17) . . ?
C4 Co1 C6 66.9(2) . . ?
C5 Co1 C6 39.21(18) . . ?
C7 Co1 C6 39.73(16) . . ?
C8 Co1 C6 66.51(19) . . ?
C4 Co1 S2 165.45(16) . . ?
C5 Co1 S2 134.17(17) . . ?
C7 Co1 S2 98.76(15) . . ?
C8 Co1 S2 128.58(17) . . ?
C6 Co1 S2 101.32(14) . . ?
C4 Co1 S1 109.05(16) . . ?
C5 Co1 S1 104.93(16) . . ?
C7 Co1 S1 170.45(15) . . ?
C8 Co1 S1 141.93(17) . . ?
C6 Co1 S1 131.02(16) . . ?
S2 Co1 S1 85.00(4) . . ?
C4 Co1 Mo1 127.18(16) . . ?
C5 Co1 Mo1 160.29(17) . . ?
C7 Co1 Mo1 127.81(15) . . ?
C8 Co1 Mo1 113.96(14) . . ?
C6 Co1 Mo1 160.45(15) . . ?
S2 Co1 Mo1 62.33(4) . . ?
S1 Co1 Mo1 61.69(3) . . ?
C1 S1 Co1 102.83(13) . . ?
C1 S1 Mo1 106.50(13) . . ?
Co1 S1 Mo1 66.38(3) . . ?
C2 S2 Co1 102.36(13) . . ?
C2 S2 Mo1 107.73(12) . . ?
Co1 S2 Mo1 67.07(3) . . ?
C2 B3 B8 105.7(3) . . ?
C2 B3 C1 56.2(2) . . ?
B8 B3 C1 105.2(3) . . ?
C2 B3 B7 59.3(2) . . ?
B8 B3 B7 61.0(3) . . ?
C1 B3 B7 104.9(3) . . ?
C2 B3 B4 104.2(3) . . ?
B8 B3 B4 60.9(3) . . ?
C1 B3 B4 58.4(2) . . ?
B7 B3 B4 109.4(4) . . ?
C1 B4 B9 104.5(3) . . ?
C1 B4 B3 59.8(2) . . ?
B9 B4 B3 106.3(4) . . ?
C1 B4 B8 104.4(3) . . ?
B9 B4 B8 59.4(3) . . ?
B3 B4 B8 58.4(3) . . ?
C1 B4 B5 58.6(2) . . ?
B9 B4 B5 60.4(3) . . ?
B3 B4 B5 108.5(3) . . ?
B8 B4 B5 108.0(3) . . ?
C1 B5 B6 59.9(2) . . ?
C1 B5 B4 58.5(2) . . ?
B6 B5 B4 108.4(4) . . ?
C1 B5 B9 103.6(3) . . ?
B6 B5 B9 106.4(4) . . ?
B4 B5 B9 59.3(3) . . ?
C1 B5 B10 104.1(3) . . ?
B6 B5 B10 58.5(3) . . ?
B4 B5 B10 107.3(4) . . ?
B9 B5 B10 59.6(3) . . ?
C1 B6 B10 106.0(3) . . ?
C1 B6 C2 55.8(2) . . ?
B10 B6 C2 105.1(3) . . ?
C1 B6 B5 58.8(2) . . ?
B10 B6 B5 62.0(3) . . ?
C2 B6 B5 104.3(3) . . ?
C1 B6 B11 104.4(3) . . ?
B10 B6 B11 60.4(3) . . ?
C2 B6 B11 58.8(2) . . ?
B5 B6 B11 109.8(4) . . ?
C2 B7 B12 104.4(3) . . ?
C2 B7 B3 58.9(2) . . ?
B12 B7 B3 107.4(4) . . ?
C2 B7 B8 103.6(3) . . ?
B12 B7 B8 60.3(3) . . ?
B3 B7 B8 58.6(3) . . ?
C2 B7 B11 59.0(2) . . ?
B12 B7 B11 59.8(3) . . ?
B3 B7 B11 108.3(3) . . ?
B8 B7 B11 107.8(4) . . ?
B3 B8 B9 108.7(4) . . ?
B3 B8 B12 108.0(4) . . ?
B9 B8 B12 60.4(3) . . ?
B3 B8 B7 60.4(3) . . ?
B9 B8 B7 108.1(4) . . ?
B12 B8 B7 59.3(3) . . ?
B3 B8 B4 60.7(3) . . ?
B9 B8 B4 60.1(3) . . ?
B12 B8 B4 108.4(3) . . ?
B7 B8 B4 108.9(3) . . ?
B8 B9 B4 60.5(3) . . ?
B8 B9 B12 60.2(3) . . ?
B4 B9 B12 108.6(4) . . ?
B8 B9 B10 108.3(4) . . ?
B4 B9 B10 108.7(4) . . ?
B12 B9 B10 59.7(3) . . ?
B8 B9 B5 108.8(4) . . ?
B4 B9 B5 60.3(3) . . ?
B12 B9 B5 108.3(4) . . ?
B10 B9 B5 60.5(3) . . ?
B6 B10 B11 60.8(3) . . ?
B6 B10 B12 108.2(4) . . ?
B11 B10 B12 59.7(3) . . ?
B6 B10 B9 107.5(3) . . ?
B11 B10 B9 107.6(4) . . ?
B12 B10 B9 59.9(3) . . ?
B6 B10 B5 59.6(3) . . ?
B11 B10 B5 108.2(3) . . ?
B12 B10 B5 108.0(4) . . ?
B9 B10 B5 59.9(3) . . ?
C2 B11 B12 104.0(3) . . ?
C2 B11 B10 104.5(3) . . ?
B12 B11 B10 60.3(3) . . ?
C2 B11 B6 59.6(2) . . ?
B12 B11 B6 107.2(4) . . ?
B10 B11 B6 58.9(3) . . ?
C2 B11 B7 58.9(2) . . ?
B12 B11 B7 59.4(3) . . ?
B10 B11 B7 108.2(4) . . ?
B6 B11 B7 108.8(3) . . ?
B7 B12 B11 60.8(3) . . ?
B7 B12 B10 109.0(4) . . ?
B11 B12 B10 60.0(3) . . ?
B7 B12 B8 60.4(3) . . ?
B11 B12 B8 108.8(3) . . ?
B10 B12 B8 108.3(4) . . ?
B7 B12 B9 108.3(3) . . ?
B11 B12 B9 108.2(4) . . ?
B10 B12 B9 60.4(3) . . ?
B8 B12 B9 59.4(3) . . ?
C9 C9 C10 132(5) 2_656 2_656 ?
C9 C9 C10 34(4) 2_656 . ?
C10 C9 C10 163.2(15) 2_656 . ?
C9 C9 C14 109.0(14) 2_656 . ?
C10 C9 C14 70.04(17) 2_656 . ?
C10 C9 C14 120.0 . . ?
C9 C9 C14 56.0(13) 2_656 2_656 ?
C10 C9 C14 130.0(9) 2_656 2_656 ?
C10 C9 C14 57.1(5) . 2_656 ?
C14 C9 C14 63.0(5) . 2_656 ?
C9 C10 C11 116.8(6) 2_656 . ?
C9 C10 C9 13.4(17) 2_656 . ?
C11 C10 C9 120.0 . . ?
C9 C10 C14 65.9(7) 2_656 2_656 ?
C11 C10 C14 51.7(7) . 2_656 ?
C9 C10 C14 68.4(7) . 2_656 ?
C9 C10 C15 116.6(14) 2_656 2_656 ?
C11 C10 C15 4.2(16) . 2_656 ?
C9 C10 C15 120.9(11) . 2_656 ?
C14 C10 C15 52.5(8) 2_656 2_656 ?
C15 C11 C14 116(5) 2_656 2_656 ?
C15 C11 C10 161(7) 2_656 . ?
C14 C11 C10 65.88(17) 2_656 . ?
C15 C11 C12 66(5) 2_656 . ?
C14 C11 C12 54.24(15) 2_656 . ?
C10 C11 C12 120.0 . . ?
C14 C12 C15 71.6(13) 2_656 2_656 ?
C14 C12 C11 56.2(7) 2_656 . ?
C15 C12 C11 16.7(17) 2_656 . ?
C14 C12 C13 64.0(7) 2_656 . ?
C15 C12 C13 135.5(15) 2_656 . ?
C11 C12 C13 119.9 . . ?
C14 C13 C14 68.7(6) 2_656 . ?
C14 C13 C12 51.3(6) 2_656 . ?
C14 C13 C12 120.0 . . ?
C14 C13 C12 119.9(6) 2_656 2_656 ?
C14 C13 C12 51.23(8) . 2_656 ?
C12 C13 C12 171.2(2) . 2_656 ?
C12 C14 C11 69.6(11) 2_656 2_656 ?
C12 C14 C13 64.8(10) 2_656 . ?
C11 C14 C13 134.0(2) 2_656 . ?
C12 C14 C9 174.2(12) 2_656 . ?
C11 C14 C9 105.84(16) 2_656 . ?
C13 C14 C9 120.1 . . ?
C12 C14 C10 131.8(15) 2_656 2_656 ?
C11 C14 C10 62.4(10) 2_656 2_656 ?
C13 C14 C10 160.9(12) . 2_656 ?
C9 C14 C10 44.1(11) . 2_656 ?
C12 C14 C15 56.6(14) 2_656 . ?
C11 C14 C15 14.4(13) 2_656 . ?
C13 C14 C15 121.4(13) . . ?
C9 C14 C15 118.4(13) . . ?
C10 C14 C15 76.0(14) 2_656 . ?
C12 C14 C14 120.4(10) 2_656 2_656 ?
C11 C14 C14 167.9(9) 2_656 2_656 ?
C13 C14 C14 55.6 . 2_656 ?
C9 C14 C14 64.62(7) . 2_656 ?
C10 C14 C14 106.9(11) 2_656 2_656 ?
C15 C14 C14 177.0(13) . 2_656 ?
C12 C14 C9 170.7(13) 2_656 2_656 ?
C11 C14 C9 116.9(8) 2_656 2_656 ?
C13 C14 C9 107.8(8) . 2_656 ?
C9 C14 C9 15.0(10) . 2_656 ?
C10 C14 C9 54.6(3) 2_656 2_656 ?
C15 C14 C9 130.5(13) . 2_656 ?
C14 C14 C9 52.4(8) 2_656 2_656 ?
C2 C1 B4 111.1(3) . . ?
C2 C1 B5 111.5(3) . . ?
B4 C1 B5 62.8(3) . . ?
C2 C1 B6 62.2(2) . . ?
B4 C1 B6 113.1(3) . . ?
B5 C1 B6 61.3(2) . . ?
C2 C1 B3 61.2(2) . . ?
B4 C1 B3 61.9(3) . . ?
B5 C1 B3 113.6(3) . . ?
B6 C1 B3 113.6(3) . . ?
C2 C1 S1 112.2(3) . . ?
B4 C1 S1 127.0(3) . . ?
B5 C1 S1 123.6(3) . . ?
B6 C1 S1 113.4(3) . . ?
B3 C1 S1 117.9(3) . . ?
C1 C2 B3 62.7(2) . . ?
C1 C2 B7 112.0(3) . . ?
B3 C2 B7 61.7(3) . . ?
C1 C2 B11 111.6(3) . . ?
B3 C2 B11 113.3(3) . . ?
B7 C2 B11 62.2(3) . . ?
C1 C2 B6 61.9(2) . . ?
B3 C2 B6 114.6(3) . . ?
B7 C2 B6 113.1(3) . . ?
B11 C2 B6 61.6(3) . . ?
C1 C2 S2 112.6(2) . . ?
B3 C2 S2 113.4(3) . . ?
B7 C2 S2 123.3(3) . . ?
B11 C2 S2 126.1(3) . . ?
B6 C2 S2 117.9(3) . . ?
O1 C3 Mo1 167.1(5) . . ?
C5 C4 C8 107.4(5) . . ?
C5 C4 Co1 70.6(3) . . ?
C8 C4 Co1 70.9(3) . . ?
C6 C5 C4 108.8(5) . . ?
C6 C5 Co1 70.9(3) . . ?
C4 C5 Co1 69.4(3) . . ?
C5 C6 C7 107.4(5) . . ?
C5 C6 Co1 69.9(3) . . ?
C7 C6 Co1 69.7(3) . . ?
C8 C7 C6 108.7(5) . . ?
C8 C7 Co1 70.6(3) . . ?
C6 C7 Co1 70.6(3) . . ?
C7 C8 C4 107.7(5) . . ?
C7 C8 Co1 70.1(3) . . ?
C4 C8 Co1 69.1(3) . . ?
C11 C15 C12 97(5) 2_656 2_656 ?
C11 C15 C14 50(4) 2_656 . ?
C12 C15 C14 51.8(12) 2_656 . ?
C11 C15 C10 15(3) 2_656 2_656 ?
C12 C15 C10 103(2) 2_656 2_656 ?
C14 C15 C10 51.5(11) . 2_656 ?

loop_
_geom_bond_atom_site_label_1
_geom_bond_atom_site_label_2
_geom_bond_distance
_geom_bond_site_symmetry_2
_geom_bond_publ_flag
Mo1 C3 1.972(5) . ?
Mo1 C3 1.972(6) 2_556 ?
Mo1 S1 2.5237(13) 2_556 ?
Mo1 S1 2.5237(13) . ?
Mo1 S2 2.5255(13) . ?
Mo1 S2 2.5255(13) 2_556 ?
Mo1 Co1 2.6264(8) . ?
Mo1 Co1 2.6264(8) 2_556 ?
Co1 C4 2.044(5) . ?
Co1 C5 2.060(4) . ?
Co1 C7 2.061(4) . ?
Co1 C8 2.067(5) . ?
Co1 C6 2.072(4) . ?
Co1 S2 2.2034(12) . ?
Co1 S1 2.2568(13) . ?
S1 C1 1.819(4) . ?
S2 C2 1.819(4) . ?
B3 C2 1.714(6) . ?
B3 B8 1.731(6) . ?
B3 C1 1.738(6) . ?
B3 B7 1.763(6) . ?
B3 B4 1.774(7) . ?
B4 C1 1.712(6) . ?
B4 B9 1.769(7) . ?
B4 B8 1.776(7) . ?
B4 B5 1.786(6) . ?
B5 C1 1.714(6) . ?
B5 B6 1.758(7) . ?
B5 B9 1.788(7) . ?
B5 B10 1.799(7) . ?
B6 C1 1.733(5) . ?
B6 B10 1.737(7) . ?
B6 C2 1.737(6) . ?
B6 B11 1.771(7) . ?
B7 C2 1.721(6) . ?
B7 B12 1.753(7) . ?
B7 B8 1.773(7) . ?
B7 B11 1.778(7) . ?
B8 B9 1.757(7) . ?
B8 B12 1.771(7) . ?
B9 B12 1.774(8) . ?
B9 B10 1.783(7) . ?
B10 B11 1.764(7) . ?
B10 B12 1.770(7) . ?
B11 C2 1.723(6) . ?
B11 B12 1.759(7) . ?
C9 C9 0.43(3) 2_656 ?
C9 C10 1.06(3) 2_656 ?
C9 C10 1.3900 . ?
C9 C14 1.3900 . ?
C9 C14 1.585(11) 2_656 ?
C10 C9 1.06(3) 2_656 ?
C10 C11 1.3900 . ?
C10 C14 1.432(6) 2_656 ?
C10 C15 1.78(4) 2_656 ?
C11 C15 0.40(4) 2_656 ?
C11 C14 1.232(17) 2_656 ?
C11 C12 1.3900 . ?
C12 C14 1.203(9) 2_656 ?
C12 C15 1.28(3) 2_656 ?
C12 C13 1.3933 . ?
C13 C14 1.385(10) 2_656 ?
C13 C14 1.3871 . ?
C13 C12 1.40(2) 2_656 ?
C14 C12 1.203(12) 2_656 ?
C14 C11 1.232(18) 2_656 ?
C14 C10 1.432(9) 2_656 ?
C14 C15 1.45(2) . ?
C14 C14 1.564(18) 2_656 ?
C14 C9 1.585(15) 2_656 ?
C1 C2 1.625(5) . ?
C3 O1 1.146(5) . ?
C4 C5 1.403(6) . ?
C4 C8 1.408(6) . ?
C5 C6 1.386(6) . ?
C6 C7 1.405(6) . ?
C7 C8 1.390(6) . ?
C15 C11 0.40(3) 2_656 ?
C15 C12 1.28(3) 2_656 ?
C15 C10 1.78(3) 2_656 ?
